data_2227768
loop_
_publ_author_name
'Derakhshandeh, Maryam'
'Derikvand, Zohreh'
'Nemati, Andya'
'Stoeckli-Evans, Helen'

_publ_section_title
;
 2,9-Dimethyl-1,10-phenanthrolin-1-ium
 (6-carboxy-4-hydroxypyridine-2-carboxylato-\k^3^<i>O</i>^2^,<i>N</i>,<i>O</i>^6^)(4-hydroxypyridine-2,6-dicarboxylato-\k^3^<i>O</i>^2^,<i>N</i>,<i>O</i>^6^)nickelate(II)
 2.35-hydrate: a proton-transfer compound
;
_journal_coeditor_code LH5110
_journal_issue 9
_journal_name_full 'Acta Crystallographica Section E'
_journal_page_first m1084
_journal_page_last m1085
_journal_paper_doi 10.1107/S1600536810031399
_journal_volume 66
_journal_year 2010
_chemical_formula_iupac '(C14 H13 N2) [Ni (C7 H3 N O5) (C7 H4 N O5)], 2.35H2 O'
_chemical_formula_moiety 'C28 H20 N4 Ni O10, 2.35(H2 O)'
_chemical_formula_sum 'C28 H24.7 N4 Ni O12.35'
_chemical_formula_weight 673.53
_chemical_name_systematic
;
2,9-Dimethyl-1,10-phenanthrolin-1-ium (6-carboxy-4-hydroxypyridine-2-
carboxylato-\k^3^O^2^,<i>N</i>,<i>O</i>^6^)(4-hydroxypyridine-2,6-dicarboxylato-
\k^3^<i>O</i>^2^,<i>N</i>,<i>O</i>^6^)nickelate(II) 2.35-hydrate
;
_space_group_IT_number 14
_symmetry_cell_setting monoclinic
_symmetry_space_group_name_Hall '-P 2ybc'
_symmetry_space_group_name_H-M 'P 1 21/c 1'
_atom_sites_solution_hydrogens geom
_atom_sites_solution_primary direct
_atom_sites_solution_secondary difmap
_audit_creation_method SHELXL-97
_cell_angle_alpha 90.00
_cell_angle_beta 94.330(9)
_cell_angle_gamma 90.00
_cell_formula_units_Z 4
_cell_length_a 11.1663(8)
_cell_length_b 9.7296(9)
_cell_length_c 25.698(2)
_cell_measurement_reflns_used 8000
_cell_measurement_temperature 223(2)
_cell_measurement_theta_max 26.05
_cell_measurement_theta_min 2.15
_cell_volume 2784.0(4)
_computing_cell_refinement 'CELL (Stoe & Cie, 2000)'
_computing_data_collection 'EXPOSE (Stoe & Cie, 2000)'
_computing_data_reduction 'INTEGRATE (Stoe & Cie, 2000)'
_computing_molecular_graphics 'PLATON (Spek, 2009) and Mercury (Macrae <i>et al.</i>, 2006)'
_computing_publication_material 'SHELXL97 (Sheldrick, 2008) and PLATON (Spek, 2009)'
_computing_structure_refinement 'SHELXL97 (Sheldrick, 2008)'
_computing_structure_solution 'SHELXS97 (Sheldrick, 2008)'
_diffrn_ambient_temperature 223(2)
_diffrn_measured_fraction_theta_full 0.986
_diffrn_measured_fraction_theta_max 0.986
_diffrn_measurement_device_type 'Stoe IPDS'
_diffrn_measurement_method '\f rotation'
_diffrn_radiation_monochromator graphite
_diffrn_radiation_source 'fine-focus sealed tube'
_diffrn_radiation_type MoK\a
_diffrn_radiation_wavelength 0.71073
_diffrn_reflns_av_R_equivalents 0.0493
_diffrn_reflns_av_sigmaI/netI 0.0696
_diffrn_reflns_limit_h_max 12
_diffrn_reflns_limit_h_min -13
_diffrn_reflns_limit_k_max 11
_diffrn_reflns_limit_k_min -12
_diffrn_reflns_limit_l_max 31
_diffrn_reflns_limit_l_min -31
_diffrn_reflns_number 21508
_diffrn_reflns_theta_full 26.10
_diffrn_reflns_theta_max 26.10
_diffrn_reflns_theta_min 2.24
_diffrn_standards_decay_% 0
_diffrn_standards_number 0
_exptl_absorpt_coefficient_mu 0.774
_exptl_absorpt_correction_T_max 0.839
_exptl_absorpt_correction_T_min 0.820
_exptl_absorpt_correction_type multi-scan
_exptl_absorpt_process_details '(MULscanABS in PLATON; Spek, 2009)'
_exptl_crystal_colour pale-blue
_exptl_crystal_density_diffrn 1.607
_exptl_crystal_density_method 'not measured'
_exptl_crystal_description block
_exptl_crystal_F_000 1390
_exptl_crystal_size_max 0.34
_exptl_crystal_size_mid 0.30
_exptl_crystal_size_min 0.23
_refine_diff_density_max 0.286
_refine_diff_density_min -0.494
_refine_ls_extinction_coef 0.0014(3)
_refine_ls_extinction_expression Fc^*^=kFc[1+0.001xFc^2^\l^3^/sin(2\q)]^-1/4^
_refine_ls_extinction_method 'SHELXL97 (Sheldrick, 2008)'
_refine_ls_goodness_of_fit_ref 0.816
_refine_ls_hydrogen_treatment mixed
_refine_ls_matrix_type full
_refine_ls_number_parameters 439
_refine_ls_number_reflns 5442
_refine_ls_number_restraints 6
_refine_ls_restrained_S_all 0.816
_refine_ls_R_factor_all 0.0648
_refine_ls_R_factor_gt 0.0324
_refine_ls_shift/su_max 0.001
_refine_ls_shift/su_mean 0.000
_refine_ls_structure_factor_coef Fsqd
_refine_ls_weighting_details 'calc w=1/[\s^2^(Fo^2^)+(0.0379P)^2^] where P=(Fo^2^+2Fc^2^)/3'
_refine_ls_weighting_scheme calc
_refine_ls_wR_factor_gt 0.0654
_refine_ls_wR_factor_ref 0.0711
_reflns_number_gt 3321
_reflns_number_total 5442
_reflns_threshold_expression I>2\s(I)
_cod_data_source_file lh5110.cif
_cod_data_source_block I
_cod_original_sg_symbol_H-M 'P 21/c'
_cod_original_formula_sum 'C28 H24.70 N4 Ni O12.35'
_cod_database_code 2227768
_cod_database_fobs_code 2227768

loop_
_symmetry_equiv_pos_site_id
_symmetry_equiv_pos_as_xyz
1 x,y,z
2 -x,1/2+y,1/2-z
3 -x,-y,-z
4 x,1/2-y,1/2+z

loop_
_atom_site_aniso_label
_atom_site_aniso_U_11
_atom_site_aniso_U_22
_atom_site_aniso_U_33
_atom_site_aniso_U_12
_atom_site_aniso_U_13
_atom_site_aniso_U_23
Ni1 0.0257(2) 0.0274(2) 0.0242(2) -0.0010(2) -0.00240(10) 0.00080(10)
O1 0.0285(10) 0.0309(9) 0.0290(8) 0.0058(7) -0.0042(8) -0.0019(7)
O2 0.0354(10) 0.0282(9) 0.0232(8) 0.0086(7) 0.0003(7) -0.0042(7)
O3 0.0323(11) 0.0367(10) 0.0243(8) -0.0016(8) -0.0021(8) -0.0020(7)
O4 0.0577(15) 0.0876(17) 0.0509(12) 0.0291(13) -0.0117(11) -0.0451(12)
O5 0.0437(13) 0.0535(12) 0.0366(10) 0.0256(10) -0.0112(9) -0.0100(9)
O6 0.0339(11) 0.0323(9) 0.0257(8) 0.0008(8) -0.0002(8) 0.0056(7)
O7 0.0367(12) 0.0463(11) 0.0451(11) -0.0130(9) 0.0020(9) 0.0193(9)
O8 0.0284(10) 0.0358(10) 0.0366(10) -0.0092(8) -0.0044(8) 0.0017(8)
O9 0.0497(13) 0.0363(11) 0.0551(12) -0.0168(9) 0.0013(10) 0.0150(9)
O10 0.0315(11) 0.0624(14) 0.0265(9) -0.0060(9) -0.0059(8) 0.0124(8)
N1 0.0231(11) 0.0243(10) 0.0220(10) -0.0004(8) 0.0006(8) -0.0015(8)
N2 0.0249(11) 0.0219(9) 0.0231(9) -0.0007(9) 0.0001(8) 0.0001(8)
C1 0.0248(13) 0.0226(12) 0.0206(11) -0.0019(9) 0.0030(10) -0.0012(9)
C2 0.0294(14) 0.0252(12) 0.0204(11) 0.0012(10) -0.0007(10) 0.0002(9)
C3 0.0295(15) 0.0299(12) 0.0284(12) 0.0061(11) -0.0021(11) 0.0021(10)
C4 0.0321(15) 0.0297(13) 0.0299(13) 0.0089(11) 0.0032(11) -0.0043(10)
C5 0.0316(15) 0.0271(13) 0.0240(12) -0.0025(11) 0.0021(11) -0.0039(10)
C6 0.0256(13) 0.0215(11) 0.0247(11) -0.0025(11) 0.0012(10) 0.0008(10)
C7 0.0313(16) 0.0401(16) 0.0282(13) 0.0000(12) 0.0007(11) -0.0057(12)
C8 0.0230(13) 0.0253(13) 0.0235(11) -0.0025(10) 0.0029(10) -0.0006(9)
C9 0.0220(13) 0.0364(14) 0.0260(11) -0.0068(11) 0.0015(10) 0.0017(11)
C10 0.0261(14) 0.0361(15) 0.0206(11) 0.0042(11) 0.0001(10) 0.0015(10)
C11 0.0277(14) 0.0269(13) 0.0218(11) 0.0022(11) 0.0029(10) 0.0040(9)
C12 0.0287(14) 0.0193(12) 0.0269(12) -0.0021(10) 0.0050(10) -0.0005(9)
C13 0.0339(16) 0.0272(13) 0.0247(12) -0.0012(12) 0.0027(12) 0.0021(10)
C14 0.0311(16) 0.0301(14) 0.0334(14) -0.0032(11) 0.0023(12) -0.0019(11)
N3 0.0318(12) 0.0292(11) 0.0243(10) 0.0022(9) 0.0007(9) -0.0026(8)
N4 0.0284(13) 0.0515(14) 0.0333(12) -0.0057(11) 0.0021(10) -0.0028(10)
C15 0.0296(14) 0.0297(12) 0.0299(12) -0.0017(12) 0.0029(10) -0.0064(11)
C16 0.0349(16) 0.0407(16) 0.0373(14) -0.0067(13) -0.0009(12) -0.0061(12)
C17 0.0386(17) 0.0383(15) 0.0301(13) 0.0061(13) -0.0061(12) -0.0049(11)
C18 0.0362(16) 0.0290(13) 0.0266(12) 0.0072(11) 0.0051(11) -0.0043(10)
C19 0.0487(19) 0.0346(15) 0.0314(14) 0.0103(13) 0.0069(13) 0.0016(11)
C20 0.056(2) 0.0307(14) 0.0364(15) 0.0029(14) 0.0161(14) 0.0036(12)
C21 0.0389(17) 0.0351(14) 0.0362(14) -0.0027(12) 0.0137(13) -0.0034(11)
C22 0.051(2) 0.056(2) 0.0519(18) -0.0163(16) 0.0190(15) -0.0012(15)
C23 0.0418(19) 0.074(2) 0.0570(19) -0.0245(16) 0.0112(16) -0.0073(16)
C24 0.0316(17) 0.069(2) 0.0441(16) -0.0098(15) 0.0051(13) -0.0071(14)
C25 0.0298(15) 0.0364(14) 0.0304(13) -0.0007(11) 0.0081(11) -0.0047(11)
C26 0.0304(15) 0.0268(13) 0.0267(12) 0.0023(11) 0.0066(11) -0.0038(10)
C27 0.0492(18) 0.0384(15) 0.0354(14) -0.0116(13) 0.0053(13) -0.0033(11)
C28 0.037(2) 0.112(3) 0.057(2) -0.0174(19) -0.0064(16) -0.0023(19)
O1W 0.0982(19) 0.0473(13) 0.0392(11) -0.0271(13) -0.0194(11) 0.0131(10)
O2W 0.0778(18) 0.0594(16) 0.0572(14) -0.0216(13) -0.0377(12) 0.0033(11)
O3W 0.061(4) 0.048(4) 0.066(4) 0.019(3) -0.007(3) -0.007(3)

loop_
_atom_site_type_symbol
_atom_site_label
_atom_site_fract_x
_atom_site_fract_y
_atom_site_fract_z
_atom_site_U_iso_or_equiv
_atom_site_thermal_displace_type
_atom_site_calc_flag
_atom_site_refinement_flags
_atom_site_occupancy
Ni Ni1 0.14739(3) 0.96793(3) 0.151300(10) 0.02600(10) Uani . . 1.000
O O1 0.15046(15) 1.07916(16) 0.22542(6) 0.0298(5) Uani . . 1.000
O O2 0.25528(15) 1.07951(16) 0.30382(6) 0.0290(5) Uani . . 1.000
O O3 0.21156(15) 0.82051(17) 0.09837(6) 0.0313(6) Uani . . 1.000
O O4 0.34942(19) 0.6562(2) 0.09309(8) 0.0662(9) Uani . . 1.000
O O5 0.58914(17) 0.7378(2) 0.27078(7) 0.0453(7) Uani . . 1.000
O O6 0.01044(16) 0.82870(16) 0.17517(6) 0.0308(5) Uani . . 1.000
O O7 -0.18300(17) 0.77766(19) 0.15269(7) 0.0428(7) Uani . . 1.000
O O8 0.21250(15) 1.14097(17) 0.11129(6) 0.0340(6) Uani . . 1.000
O O9 0.15781(17) 1.28829(18) 0.04666(7) 0.0472(7) Uani . . 1.000
O O10 -0.25820(15) 1.06177(19) -0.01149(6) 0.0405(7) Uani . . 1.000
N N1 0.28647(17) 0.88779(18) 0.19159(7) 0.0232(6) Uani . . 1.000
N N2 0.00840(16) 1.02066(19) 0.10486(6) 0.0234(6) Uani . . 1.000
C C1 0.3184(2) 0.9328(2) 0.23970(8) 0.0226(7) Uani . . 1.000
C C2 0.4179(2) 0.8853(2) 0.26876(8) 0.0251(7) Uani . . 1.000
C C3 0.4886(2) 0.7856(3) 0.24664(9) 0.0295(8) Uani . . 1.000
C C4 0.4526(2) 0.7357(2) 0.19695(9) 0.0305(8) Uani . . 1.000
C C5 0.3517(2) 0.7890(2) 0.17069(8) 0.0276(8) Uani . . 1.000
C C6 0.2335(2) 1.0398(2) 0.25655(8) 0.0240(7) Uani . . 1.000
C C7 0.3021(2) 0.7496(3) 0.11634(9) 0.0333(9) Uani . . 1.000
C C8 -0.0908(2) 0.9446(2) 0.10399(8) 0.0239(7) Uani . . 1.000
C C9 -0.1816(2) 0.9572(3) 0.06563(8) 0.0282(7) Uani . . 1.000
C C10 -0.1691(2) 1.0544(2) 0.02645(8) 0.0277(8) Uani . . 1.000
C C11 -0.0673(2) 1.1354(2) 0.02800(8) 0.0254(7) Uani . . 1.000
C C12 0.0207(2) 1.1152(2) 0.06783(8) 0.0248(7) Uani . . 1.000
C C13 -0.0863(2) 0.8416(2) 0.14803(9) 0.0286(8) Uani . . 1.000
C C14 0.1396(2) 1.1890(2) 0.07497(9) 0.0315(8) Uani . . 1.000
N N3 0.85534(18) 0.40284(19) 0.10413(7) 0.0285(6) Uani . . 1.000
N N4 0.64764(19) 0.2613(2) 0.08013(8) 0.0378(8) Uani . . 1.000
C C15 0.9561(2) 0.4758(3) 0.11221(9) 0.0297(7) Uani . . 1.000
C C16 1.0299(2) 0.4506(3) 0.15731(9) 0.0378(9) Uani . . 1.000
C C17 1.0007(2) 0.3517(3) 0.19177(9) 0.0361(9) Uani . . 1.000
C C18 0.8949(2) 0.2752(2) 0.18279(9) 0.0305(8) Uani . . 1.000
C C19 0.8601(3) 0.1697(3) 0.21716(10) 0.0380(9) Uani . . 1.000
C C20 0.7587(3) 0.0981(3) 0.20579(10) 0.0404(10) Uani . . 1.000
C C21 0.6824(2) 0.1255(3) 0.15974(10) 0.0362(9) Uani . . 1.000
C C22 0.5769(3) 0.0533(3) 0.14537(12) 0.0522(11) Uani . . 1.000
C C23 0.5108(3) 0.0846(3) 0.10047(12) 0.0572(11) Uani . . 1.000
C C24 0.5487(3) 0.1909(3) 0.06806(11) 0.0481(10) Uani . . 1.000
C C25 0.7134(2) 0.2290(3) 0.12506(9) 0.0319(8) Uani . . 1.000
C C26 0.8214(2) 0.3034(2) 0.13757(9) 0.0277(8) Uani . . 1.000
C C27 0.9852(3) 0.5789(3) 0.07223(10) 0.0409(9) Uani . . 1.000
C C28 0.4771(3) 0.2259(4) 0.01801(12) 0.0692(14) Uani . . 1.000
O O1W 0.7549(2) 0.4759(2) 0.00287(7) 0.0628(9) Uani . . 1.000
O O2W 0.3478(2) 0.3691(2) 0.14479(9) 0.0670(9) Uani . . 1.000
O O3W 0.5288(6) 0.4962(6) 0.1014(2) 0.059(2) Uani . . 0.350
H H2 0.43790 0.91880 0.30260 0.0300 Uiso calc R 1.000
H H2O 0.21100 1.14540 0.30970 0.0430 Uiso calc R 1.000
H H4 0.49690 0.66640 0.18170 0.0370 Uiso calc R 1.000
H H5O 0.60140 0.77650 0.29950 0.0680 Uiso calc R 1.000
H H9 -0.25060 0.90200 0.06560 0.0340 Uiso calc R 1.000
H H10O -0.23970 1.11730 -0.03410 0.0610 Uiso calc R 1.000
H H11 -0.05830 1.20280 0.00240 0.0310 Uiso calc R 1.000
H H3 0.80880 0.41940 0.07610 0.0340 Uiso calc R 1.000
H H16 1.10050 0.50230 0.16410 0.0450 Uiso calc R 1.000
H H17 1.05200 0.33470 0.22180 0.0430 Uiso calc R 1.000
H H19 0.90830 0.15030 0.24790 0.0460 Uiso calc R 1.000
H H20 0.73740 0.02830 0.22860 0.0480 Uiso calc R 1.000
H H22 0.55160 -0.01730 0.16690 0.0630 Uiso calc R 1.000
H H23 0.43990 0.03570 0.09090 0.0690 Uiso calc R 1.000
H H27A 0.91230 0.62570 0.05920 0.0610 Uiso calc R 1.000
H H27B 1.02040 0.53280 0.04360 0.0610 Uiso calc R 1.000
H H27C 1.04180 0.64540 0.08780 0.0610 Uiso calc R 1.000
H H28A 0.48890 0.32200 0.00980 0.1040 Uiso calc . 0.500
H H28B 0.39260 0.20920 0.02190 0.1040 Uiso calc . 0.500
H H28C 0.50360 0.16920 -0.01000 0.1040 Uiso calc . 0.500
H H28D 0.43450 0.14490 0.00470 0.1040 Uiso calc . 0.500
H H28E 0.53080 0.25780 -0.00740 0.1040 Uiso calc . 0.500
H H28F 0.41980 0.29770 0.02440 0.1040 Uiso calc . 0.500
H H1WA 0.769(4) 0.551(2) -0.0102(14) 0.0940 Uiso . . 1.000
H H1WB 0.715(3) 0.426(3) -0.0187(12) 0.0940 Uiso . . 1.000
H H2WA 0.307(3) 0.312(3) 0.1262(13) 0.1000 Uiso . . 1.000
H H2WB 0.352(4) 0.445(2) 0.1319(14) 0.1000 Uiso . . 1.000
H H3WA 0.506(9) 0.576(5) 0.091(4) 0.0880 Uiso . . 0.350
H H3WB 0.568(8) 0.470(11) 0.077(3) 0.0880 Uiso . . 0.350

loop_
_atom_type_symbol
_atom_type_description
_atom_type_scat_dispersion_real
_atom_type_scat_dispersion_imag
_atom_type_scat_source
C C 0.0033 0.0016 'International Tables Vol C Tables 4.2.6.8 and 6.1.1.4'
H H 0.0000 0.0000 'International Tables Vol C Tables 4.2.6.8 and 6.1.1.4'
N N 0.0061 0.0033 'International Tables Vol C Tables 4.2.6.8 and 6.1.1.4'
Ni Ni 0.3393 1.1124 'International Tables Vol C Tables 4.2.6.8 and 6.1.1.4'
O O 0.0106 0.0060 'International Tables Vol C Tables 4.2.6.8 and 6.1.1.4'

loop_
_geom_angle_atom_site_label_1
_geom_angle_atom_site_label_2
_geom_angle_atom_site_label_3
_geom_angle_site_symmetry_1
_geom_angle_site_symmetry_2
_geom_angle_site_symmetry_3
_geom_angle
_geom_angle_publ_flag
O1 Ni1 O3 . . . 154.38(6) no
O1 Ni1 O6 . . . 91.59(6) no
O1 Ni1 O8 . . . 92.62(6) no
O1 Ni1 N1 . . . 77.14(7) no
O1 Ni1 N2 . . . 111.18(7) no
O3 Ni1 O6 . . . 92.20(6) no
O3 Ni1 O8 . . . 94.60(6) no
O3 Ni1 N1 . . . 77.24(7) no
O3 Ni1 N2 . . . 94.39(7) no
O6 Ni1 O8 . . . 154.88(7) no
O6 Ni1 N1 . . . 98.61(7) no
O6 Ni1 N2 . . . 77.99(7) no
O8 Ni1 N1 . . . 106.47(7) no
O8 Ni1 N2 . . . 77.40(7) no
N1 Ni1 N2 . . . 170.92(8) no
Ni1 O1 C6 . . . 111.77(14) no
Ni1 O3 C7 . . . 115.18(15) no
Ni1 O6 C13 . . . 112.27(14) no
Ni1 O8 C14 . . . 114.80(14) no
C6 O2 H2O . . . 109.00 no
C3 O5 H5O . . . 109.00 no
C10 O10 H10O . . . 109.00 no
H1WA O1W H1WB . . . 111(3) no
H2WA O2W H2WB . . . 114(3) no
H3WA O3W H3WB . . . 102(10) no
Ni1 N1 C1 . . . 120.26(15) no
C1 N1 C5 . . . 119.38(19) no
Ni1 N1 C5 . . . 120.35(14) no
C8 N2 C12 . . . 120.02(18) no
Ni1 N2 C8 . . . 119.08(14) no
Ni1 N2 C12 . . . 119.71(15) no
C15 N3 C26 . . . 123.4(2) no
C24 N4 C25 . . . 118.1(2) no
C15 N3 H3 . . . 118.00 no
C26 N3 H3 . . . 118.00 no
N1 C1 C6 . . . 111.48(18) no
C2 C1 C6 . . . 125.65(19) no
N1 C1 C2 . . . 122.87(19) no
C1 C2 C3 . . . 118.13(19) no
O5 C3 C4 . . . 118.8(2) no
C2 C3 C4 . . . 118.7(2) no
O5 C3 C2 . . . 122.5(2) no
C3 C4 C5 . . . 119.2(2) no
C4 C5 C7 . . . 126.1(2) no
N1 C5 C4 . . . 121.64(19) no
N1 C5 C7 . . . 112.27(19) no
O1 C6 O2 . . . 126.8(2) no
O1 C6 C1 . . . 119.26(18) no
O2 C6 C1 . . . 113.95(18) no
O3 C7 C5 . . . 114.9(2) no
O4 C7 C5 . . . 119.7(2) no
O3 C7 O4 . . . 125.4(2) no
N2 C8 C9 . . . 122.3(2) no
C9 C8 C13 . . . 125.6(2) no
N2 C8 C13 . . . 112.08(18) no
C8 C9 C10 . . . 118.2(2) no
C9 C10 C11 . . . 119.5(2) no
O10 C10 C9 . . . 116.83(19) no
O10 C10 C11 . . . 123.65(19) no
C10 C11 C12 . . . 118.62(19) no
N2 C12 C14 . . . 112.17(18) no
N2 C12 C11 . . . 121.4(2) no
C11 C12 C14 . . . 126.44(19) no
O7 C13 C8 . . . 114.8(2) no
O6 C13 O7 . . . 127.6(2) no
O6 C13 C8 . . . 117.68(19) no
O8 C14 C12 . . . 114.87(18) no
O8 C14 O9 . . . 126.2(2) no
O9 C14 C12 . . . 118.9(2) no
C1 C2 H2 . . . 121.00 no
C3 C2 H2 . . . 121.00 no
C3 C4 H4 . . . 120.00 no
C5 C4 H4 . . . 120.00 no
C8 C9 H9 . . . 121.00 no
C10 C9 H9 . . . 121.00 no
C12 C11 H11 . . . 121.00 no
C10 C11 H11 . . . 121.00 no
C16 C15 C27 . . . 123.1(2) no
N3 C15 C16 . . . 118.4(2) no
N3 C15 C27 . . . 118.5(2) no
C15 C16 C17 . . . 120.6(2) no
C16 C17 C18 . . . 120.5(2) no
C17 C18 C19 . . . 123.1(2) no
C19 C18 C26 . . . 119.0(2) no
C17 C18 C26 . . . 117.9(2) no
C18 C19 C20 . . . 120.2(2) no
C19 C20 C21 . . . 121.6(3) no
C20 C21 C22 . . . 124.3(3) no
C22 C21 C25 . . . 115.8(2) no
C20 C21 C25 . . . 119.9(2) no
C21 C22 C23 . . . 120.4(3) no
C22 C23 C24 . . . 119.9(3) no
N4 C24 C28 . . . 117.8(3) no
N4 C24 C23 . . . 121.7(3) no
C23 C24 C28 . . . 120.5(3) no
N4 C25 C21 . . . 124.2(2) no
C21 C25 C26 . . . 117.8(2) no
N4 C25 C26 . . . 118.0(2) no
C18 C26 C25 . . . 121.5(2) no
N3 C26 C18 . . . 119.2(2) no
N3 C26 C25 . . . 119.3(2) no
C15 C16 H16 . . . 120.00 no
C17 C16 H16 . . . 120.00 no
C18 C17 H17 . . . 120.00 no
C16 C17 H17 . . . 120.00 no
C18 C19 H19 . . . 120.00 no
C20 C19 H19 . . . 120.00 no
C19 C20 H20 . . . 119.00 no
C21 C20 H20 . . . 119.00 no
C23 C22 H22 . . . 120.00 no
C21 C22 H22 . . . 120.00 no
C22 C23 H23 . . . 120.00 no
C24 C23 H23 . . . 120.00 no
C15 C27 H27B . . . 110.00 no
H27A C27 H27C . . . 109.00 no
C15 C27 H27C . . . 110.00 no
H27A C27 H27B . . . 109.00 no
C15 C27 H27A . . . 109.00 no
H27B C27 H27C . . . 109.00 no
C24 C28 H28C . . . 110.00 no
C24 C28 H28E . . . 109.00 no
C24 C28 H28F . . . 110.00 no
C24 C28 H28D . . . 109.00 no
C24 C28 H28A . . . 109.00 no
C24 C28 H28B . . . 109.00 no
H28A C28 H28E . . . 56.00 no
H28A C28 H28F . . . 56.00 no
H28B C28 H28C . . . 110.00 no
H28B C28 H28D . . . 56.00 no
H28B C28 H28E . . . 141.00 no
H28B C28 H28F . . . 56.00 no
H28C C28 H28D . . . 56.00 no
H28C C28 H28E . . . 56.00 no
H28C C28 H28F . . . 141.00 no
H28D C28 H28E . . . 110.00 no
H28D C28 H28F . . . 109.00 no
H28E C28 H28F . . . 109.00 no
H28A C28 H28B . . . 109.00 no
H28A C28 H28C . . . 109.00 no
H28A C28 H28D . . . 141.00 no

loop_
_geom_bond_atom_site_label_1
_geom_bond_atom_site_label_2
_geom_bond_site_symmetry_1
_geom_bond_site_symmetry_2
_geom_bond_distance
_geom_bond_publ_flag
Ni1 O1 . . 2.1887(16) no
Ni1 O3 . . 2.1373(17) no
Ni1 O6 . . 2.1660(17) no
Ni1 O8 . . 2.1291(17) no
Ni1 N1 . . 1.9619(19) no
Ni1 N2 . . 1.9536(17) no
O1 C6 . . 1.239(3) no
O2 C6 . . 1.280(3) no
O3 C7 . . 1.281(3) no
O4 C7 . . 1.229(3) no
O5 C3 . . 1.325(3) no
O6 C13 . . 1.247(3) no
O7 C13 . . 1.260(3) no
O8 C14 . . 1.280(3) no
O9 C14 . . 1.235(3) no
O10 C10 . . 1.341(3) no
O2 H2O . . 0.8300 no
O5 H5O . . 0.8300 no
O10 H10O . . 0.8300 no
O1W H1WA . . 0.82(2) no
O1W H1WB . . 0.84(3) no
O2W H2WB . . 0.81(2) no
O2W H2WA . . 0.84(3) no
O3W H3WB . . 0.83(8) no
O3W H3WA . . 0.85(6) no
N1 C5 . . 1.342(3) no
N1 C1 . . 1.335(3) no
N2 C12 . . 1.338(3) no
N2 C8 . . 1.331(3) no
N3 C15 . . 1.333(3) no
N3 C26 . . 1.367(3) no
N4 C24 . . 1.317(4) no
N4 C25 . . 1.358(3) no
N3 H3 . . 0.8700 no
C1 C2 . . 1.371(3) no
C1 C6 . . 1.494(3) no
C2 C3 . . 1.398(3) no
C3 C4 . . 1.397(3) no
C4 C5 . . 1.371(3) no
C5 C7 . . 1.513(3) no
C8 C9 . . 1.365(3) no
C8 C13 . . 1.510(3) no
C9 C10 . . 1.396(3) no
C10 C11 . . 1.381(3) no
C11 C12 . . 1.378(3) no
C12 C14 . . 1.508(3) no
C2 H2 . . 0.9400 no
C4 H4 . . 0.9400 no
C9 H9 . . 0.9400 no
C11 H11 . . 0.9400 no
C15 C16 . . 1.392(3) no
C15 C27 . . 1.489(4) no
C16 C17 . . 1.364(4) no
C17 C18 . . 1.401(3) no
C18 C19 . . 1.427(4) no
C18 C26 . . 1.398(3) no
C19 C20 . . 1.343(5) no
C20 C21 . . 1.430(4) no
C21 C22 . . 1.397(4) no
C21 C25 . . 1.405(4) no
C22 C23 . . 1.357(4) no
C23 C24 . . 1.413(4) no
C24 C28 . . 1.501(4) no
C25 C26 . . 1.422(3) no
C16 H16 . . 0.9400 no
C17 H17 . . 0.9400 no
C19 H19 . . 0.9400 no
C20 H20 . . 0.9400 no
C22 H22 . . 0.9400 no
C23 H23 . . 0.9400 no
C27 H27B . . 0.9700 no
C27 H27A . . 0.9700 no
C27 H27C . . 0.9700 no
C28 H28F . . 0.9700 no
C28 H28A . . 0.9700 no
C28 H28B . . 0.9700 no
C28 H28C . . 0.9700 no
C28 H28D . . 0.9700 no
C28 H28E . . 0.9700 no

loop_
_geom_hbond_atom_site_label_D
_geom_hbond_atom_site_label_H
_geom_hbond_atom_site_label_A
_geom_hbond_site_symmetry_A
_geom_hbond_distance_DH
_geom_hbond_distance_HA
_geom_hbond_distance_DA
_geom_hbond_angle_DHA
_geom_hbond_publ_flag
O1W H1WA O9 3_675 0.82(2) 2.03(3) 2.832(3) 166(4) yes
O1W H1WB O4 3_665 0.84(3) 2.15(3) 2.942(3) 158(3) yes
O2 H2O O7 2_555 0.83 1.65 2.399(2) 148 yes
N3 H3 O1W . 0.87 2.01 2.845(3) 161 yes
N3 H3 N4 . 0.87 2.38 2.728(3) 105 yes
O2W H2WA O8 1_545 0.84(3) 1.99(3) 2.785(3) 156(3) yes
O2W H2WA O9 1_545 0.84(3) 2.55(3) 3.267(3) 144(3) yes
O2W H2WB O4 . 0.81(2) 2.28(2) 3.094(3) 176(5) yes
O5 H5O O2W 2_655 0.83 1.75 2.570(3) 169 yes
O10 H10O O3 3_575 0.83 1.81 2.597(2) 158 yes
C27 H27C O3 1_655 0.97 2.55 3.480(4) 161 yes
C22 H22 Cg1 1_545 0.94 2.76 3.635(3) 155 yes

loop_
_geom_torsion_atom_site_label_1
_geom_torsion_atom_site_label_2
_geom_torsion_atom_site_label_3
_geom_torsion_atom_site_label_4
_geom_torsion_site_symmetry_1
_geom_torsion_site_symmetry_2
_geom_torsion_site_symmetry_3
_geom_torsion_site_symmetry_4
_geom_torsion
_geom_torsion_publ_flag
O3 Ni1 O1 C6 . . . . -0.8(2) no
O6 Ni1 O1 C6 . . . . 97.65(15) no
O8 Ni1 O1 C6 . . . . -107.12(15) no
N1 Ni1 O1 C6 . . . . -0.82(15) no
N2 Ni1 O1 C6 . . . . 175.38(14) no
O1 Ni1 O3 C7 . . . . 2.0(3) no
O6 Ni1 O3 C7 . . . . -96.33(17) no
O8 Ni1 O3 C7 . . . . 107.87(17) no
N1 Ni1 O3 C7 . . . . 2.00(17) no
N2 Ni1 O3 C7 . . . . -174.44(17) no
O1 Ni1 O6 C13 . . . . 114.42(15) no
O3 Ni1 O6 C13 . . . . -90.93(15) no
O8 Ni1 O6 C13 . . . . 14.8(2) no
N1 Ni1 O6 C13 . . . . -168.35(15) no
N2 Ni1 O6 C13 . . . . 3.09(15) no
O1 Ni1 O8 C14 . . . . -116.33(15) no
O3 Ni1 O8 C14 . . . . 88.27(15) no
O6 Ni1 O8 C14 . . . . -16.9(2) no
N1 Ni1 O8 C14 . . . . 166.30(15) no
N2 Ni1 O8 C14 . . . . -5.21(15) no
O1 Ni1 N1 C1 . . . . -1.16(16) no
O1 Ni1 N1 C5 . . . . -179.94(17) no
O3 Ni1 N1 C1 . . . . 178.86(18) no
O3 Ni1 N1 C5 . . . . 0.09(16) no
O6 Ni1 N1 C1 . . . . -90.83(17) no
O6 Ni1 N1 C5 . . . . 90.40(16) no
O8 Ni1 N1 C1 . . . . 87.78(17) no
O8 Ni1 N1 C5 . . . . -90.99(17) no
O1 Ni1 N2 C8 . . . . -95.09(16) no
O1 Ni1 N2 C12 . . . . 97.40(16) no
O3 Ni1 N2 C8 . . . . 83.25(16) no
O3 Ni1 N2 C12 . . . . -84.27(16) no
O6 Ni1 N2 C8 . . . . -8.07(15) no
O6 Ni1 N2 C12 . . . . -175.58(17) no
O8 Ni1 N2 C8 . . . . 176.99(16) no
O8 Ni1 N2 C12 . . . . 9.48(15) no
Ni1 O1 C6 O2 . . . . -176.12(18) no
Ni1 O1 C6 C1 . . . . 2.5(2) no
Ni1 O3 C7 O4 . . . . 176.9(2) no
Ni1 O3 C7 C5 . . . . -3.5(3) no
Ni1 O6 C13 O7 . . . . -178.64(19) no
Ni1 O6 C13 C8 . . . . 1.7(2) no
Ni1 O8 C14 O9 . . . . -179.95(19) no
Ni1 O8 C14 C12 . . . . 0.8(2) no
Ni1 N1 C1 C2 . . . . -176.87(16) no
Ni1 N1 C1 C6 . . . . 2.6(2) no
C5 N1 C1 C2 . . . . 1.9(3) no
C5 N1 C1 C6 . . . . -178.60(18) no
Ni1 N1 C5 C4 . . . . 176.87(16) no
Ni1 N1 C5 C7 . . . . -1.8(2) no
C1 N1 C5 C4 . . . . -1.9(3) no
C1 N1 C5 C7 . . . . 179.42(19) no
Ni1 N2 C8 C9 . . . . -166.20(18) no
Ni1 N2 C8 C13 . . . . 11.0(2) no
C12 N2 C8 C9 . . . . 1.3(3) no
C12 N2 C8 C13 . . . . 178.47(18) no
Ni1 N2 C12 C11 . . . . 166.80(16) no
Ni1 N2 C12 C14 . . . . -11.7(2) no
C8 N2 C12 C11 . . . . -0.6(3) no
C8 N2 C12 C14 . . . . -179.07(18) no
C15 N3 C26 C18 . . . . 0.0(3) no
C26 N3 C15 C16 . . . . -0.8(4) no
C26 N3 C15 C27 . . . . 178.4(2) no
C15 N3 C26 C25 . . . . -178.7(2) no
C24 N4 C25 C21 . . . . -0.3(4) no
C25 N4 C24 C23 . . . . 0.0(4) no
C25 N4 C24 C28 . . . . -179.3(3) no
C24 N4 C25 C26 . . . . 178.9(2) no
N1 C1 C2 C3 . . . . 0.2(3) no
N1 C1 C6 O2 . . . . 175.37(18) no
C6 C1 C2 C3 . . . . -179.3(2) no
N1 C1 C6 O1 . . . . -3.4(3) no
C2 C1 C6 O1 . . . . 176.1(2) no
C2 C1 C6 O2 . . . . -5.2(3) no
C1 C2 C3 C4 . . . . -2.2(3) no
C1 C2 C3 O5 . . . . 177.0(2) no
C2 C3 C4 C5 . . . . 2.2(3) no
O5 C3 C4 C5 . . . . -177.1(2) no
C3 C4 C5 C7 . . . . 178.3(2) no
C3 C4 C5 N1 . . . . -0.1(3) no
N1 C5 C7 O3 . . . . 3.5(3) no
N1 C5 C7 O4 . . . . -176.9(2) no
C4 C5 C7 O4 . . . . 4.5(4) no
C4 C5 C7 O3 . . . . -175.1(2) no
N2 C8 C9 C10 . . . . -0.5(3) no
C13 C8 C9 C10 . . . . -177.3(2) no
N2 C8 C13 O6 . . . . -8.0(3) no
N2 C8 C13 O7 . . . . 172.29(19) no
C9 C8 C13 O6 . . . . 169.1(2) no
C9 C8 C13 O7 . . . . -10.6(3) no
C8 C9 C10 O10 . . . . 178.2(2) no
C8 C9 C10 C11 . . . . -0.9(3) no
C9 C10 C11 C12 . . . . 1.6(3) no
O10 C10 C11 C12 . . . . -177.5(2) no
C10 C11 C12 C14 . . . . 177.4(2) no
C10 C11 C12 N2 . . . . -0.8(3) no
N2 C12 C14 O8 . . . . 6.5(3) no
C11 C12 C14 O8 . . . . -171.8(2) no
C11 C12 C14 O9 . . . . 8.8(3) no
N2 C12 C14 O9 . . . . -172.8(2) no
N3 C15 C16 C17 . . . . 1.3(4) no
C27 C15 C16 C17 . . . . -177.8(3) no
C15 C16 C17 C18 . . . . -1.0(4) no
C16 C17 C18 C19 . . . . 179.5(2) no
C16 C17 C18 C26 . . . . 0.2(4) no
C17 C18 C19 C20 . . . . -178.6(3) no
C26 C18 C19 C20 . . . . 0.6(4) no
C17 C18 C26 N3 . . . . 0.3(3) no
C17 C18 C26 C25 . . . . 179.0(2) no
C19 C18 C26 N3 . . . . -179.0(2) no
C19 C18 C26 C25 . . . . -0.3(3) no
C18 C19 C20 C21 . . . . -0.6(4) no
C19 C20 C21 C22 . . . . 179.0(3) no
C19 C20 C21 C25 . . . . 0.3(4) no
C20 C21 C22 C23 . . . . -178.9(3) no
C25 C21 C22 C23 . . . . -0.2(4) no
C20 C21 C25 N4 . . . . 179.2(2) no
C20 C21 C25 C26 . . . . 0.0(4) no
C22 C21 C25 N4 . . . . 0.4(4) no
C22 C21 C25 C26 . . . . -178.8(2) no
C21 C22 C23 C24 . . . . -0.1(5) no
C22 C23 C24 N4 . . . . 0.2(5) no
C22 C23 C24 C28 . . . . 179.5(3) no
N4 C25 C26 N3 . . . . -0.5(3) no
N4 C25 C26 C18 . . . . -179.2(2) no
C21 C25 C26 N3 . . . . 178.7(2) no
C21 C25 C26 C18 . . . . 0.0(4) no
